data_1505670
loop_
_publ_author_name
'Hashimoto, Akihiro'
'Pais, Godwin C. G.'
'Wang, Qiuping'
'Lucien, Edlaine'
'Incarvito, Christopher D.'
'Deshpande, Milind'
'Bradbury, Barton J.'
'Wiles, Jason A.'

_publ_section_title
;
 Practical Synthesis and Molecular Structure of a Potent Broad-Spectrum
 Antibacterial Isothiazoloquinolone
;
_journal_issue 3
_journal_name_full 'Organic Process Research &amp; Development'
_journal_page_first 389
_journal_paper_doi 10.1021/op700014t
_journal_volume 11
_journal_year 2007
_chemical_formula_sum 'C17 H17 F2 N O6 S'
_chemical_formula_weight 401.38
_chemical_name_systematic
; 
 ? 
;
_space_group_IT_number 14
_symmetry_cell_setting monoclinic
_symmetry_space_group_name_Hall '-P 2ybc'
_symmetry_space_group_name_H-M 'P 1 21/c 1'
_atom_sites_solution_hydrogens geom
_atom_sites_solution_primary direct
_atom_sites_solution_secondary difmap
_audit_creation_method SHELXL-97
_cell_angle_alpha 90.00
_cell_angle_beta 114.89(3)
_cell_angle_gamma 90.00
_cell_formula_units_Z 8
_cell_length_a 24.528(5)
_cell_length_b 7.1340(14)
_cell_length_c 21.125(4)
_cell_measurement_temperature 123(2)
_cell_volume 3353.2(14)
_computing_cell_refinement Denzo
_computing_data_collection 'Nonius Collect'
_computing_data_reduction Denzo
_computing_molecular_graphics 'Bruker SHELXTL'
_computing_publication_material 'Bruker SHELXTL'
_computing_structure_refinement 'SHELXL-97 (Sheldrick, 1997)'
_computing_structure_solution 'SHELXS-97 (Sheldrick, 1990)'
_diffrn_ambient_temperature 123(2)
_diffrn_measured_fraction_theta_full 0.970
_diffrn_measured_fraction_theta_max 0.970
_diffrn_measurement_device_type 'Nonius KappaCCD'
_diffrn_measurement_method '\w scans'
_diffrn_radiation_monochromator graphite
_diffrn_radiation_source 'fine-focus sealed tube'
_diffrn_radiation_type MoK\a
_diffrn_radiation_wavelength 0.71073
_diffrn_reflns_av_R_equivalents 0.0681
_diffrn_reflns_av_sigmaI/netI 0.1161
_diffrn_reflns_limit_h_max 33
_diffrn_reflns_limit_h_min -33
_diffrn_reflns_limit_k_max 9
_diffrn_reflns_limit_k_min -9
_diffrn_reflns_limit_l_max 28
_diffrn_reflns_limit_l_min -28
_diffrn_reflns_number 14391
_diffrn_reflns_theta_full 29.04
_diffrn_reflns_theta_max 29.04
_diffrn_reflns_theta_min 0.92
_exptl_absorpt_coefficient_mu 0.252
_exptl_absorpt_correction_T_max 0.9875
_exptl_absorpt_correction_T_min 0.9752
_exptl_absorpt_correction_type none
_exptl_crystal_colour colorless
_exptl_crystal_density_diffrn 1.590
_exptl_crystal_density_method 'not measured'
_exptl_crystal_description plate
_exptl_crystal_F_000 1664
_exptl_crystal_size_max 0.10
_exptl_crystal_size_mid 0.10
_exptl_crystal_size_min 0.05
_refine_diff_density_max 1.860
_refine_diff_density_min -0.606
_refine_diff_density_rms 0.109
_refine_ls_extinction_method none
_refine_ls_goodness_of_fit_ref 1.042
_refine_ls_hydrogen_treatment constr
_refine_ls_matrix_type full
_refine_ls_number_parameters 487
_refine_ls_number_reflns 8698
_refine_ls_number_restraints 0
_refine_ls_restrained_S_all 1.042
_refine_ls_R_factor_all 0.1526
_refine_ls_R_factor_gt 0.0778
_refine_ls_shift/su_max 0.001
_refine_ls_shift/su_mean 0.000
_refine_ls_structure_factor_coef Fsqd
_refine_ls_weighting_details 'calc w=1/[\s^2^(Fo^2^)+(0.1000P)^2^+0.0000P] where P=(Fo^2^+2Fc^2^)/3'
_refine_ls_weighting_scheme calc
_refine_ls_wR_factor_gt 0.1743
_refine_ls_wR_factor_ref 0.2018
_reflns_number_gt 4779
_reflns_number_total 8698
_reflns_threshold_expression >2sigma(I)
_cod_data_source_file op700014t-file002.cif
_cod_data_source_block jw08
_cod_depositor_comments
;
The following automatic conversions were performed:

'_symmetry_cell_setting' value 'Monoclinic' changed to 'monoclinic'
according to /home/saulius/struct/CIF-dictionaries/cif_core.dic
dictionary named 'cif_core.dic' version 2.4.1 from 2010-06-29.

Automatic conversion script
Id: cif_fix_values 1715 2011-07-08 13:25:40Z adriana 
;
_cod_original_cell_volume 3353.0(12)
_cod_original_sg_symbol_H-M P2(1)/c
_cod_database_code 1505670

loop_
_symmetry_equiv_pos_as_xyz
'x, y, z'
'-x, y+1/2, -z+1/2'
'-x, -y, -z'
'x, -y-1/2, z-1/2'

loop_
_atom_site_label
_atom_site_type_symbol
_atom_site_fract_x
_atom_site_fract_y
_atom_site_fract_z
_atom_site_U_iso_or_equiv
_atom_site_adp_type
_atom_site_occupancy
_atom_site_symmetry_multiplicity
_atom_site_calc_flag
_atom_site_refinement_flags
S1 S 0.05100(4) 0.33206(13) 0.31409(5) 0.0216(2) Uani 1 1 d .
F1 F -0.16416(9) 0.9373(3) 0.43862(11) 0.0350(6) Uani 1 1 d .
F2 F -0.22488(9) 0.7727(3) 0.31569(11) 0.0331(6) Uani 1 1 d .
O1 O 0.00755(10) 0.2888(4) 0.24485(12) 0.0241(6) Uani 1 1 d .
O2 O 0.10127(10) 0.4478(3) 0.32210(13) 0.0250(6) Uani 1 1 d .
O3 O 0.14952(11) 0.4483(4) 0.47960(13) 0.0294(6) Uani 1 1 d .
O4 O 0.13399(10) 0.7423(3) 0.43532(13) 0.0247(6) Uani 1 1 d .
O5 O 0.05141(11) 0.7404(4) 0.51219(13) 0.0277(6) Uani 1 1 d .
O6 O -0.16848(11) 0.5508(4) 0.25364(13) 0.0304(6) Uani 1 1 d .
N1 N -0.04776(12) 0.4529(4) 0.33228(14) 0.0191(6) Uani 1 1 d .
C1 C 0.01409(15) 0.4579(5) 0.36024(18) 0.0193(7) Uani 1 1 d .
C2 C 0.04853(15) 0.5616(5) 0.41641(17) 0.0194(7) Uani 1 1 d .
C3 C 0.02183(16) 0.6644(5) 0.45556(19) 0.0223(8) Uani 1 1 d .
C4 C -0.04425(15) 0.6801(5) 0.41972(18) 0.0201(7) Uani 1 1 d .
C5 C -0.07337(16) 0.8011(5) 0.44824(19) 0.0241(8) Uani 1 1 d .
H5A H -0.0513 0.8650 0.4909 0.029 Uiso 1 1 calc R
C6 C -0.13362(16) 0.8241(5) 0.4133(2) 0.0256(8) Uani 1 1 d .
C7 C -0.16544(15) 0.7406(5) 0.3498(2) 0.0233(8) Uani 1 1 d .
C8 C -0.13845(16) 0.6256(5) 0.31873(19) 0.0245(8) Uani 1 1 d .
C9 C -0.07656(15) 0.5854(5) 0.35716(18) 0.0213(8) Uani 1 1 d .
C10 C 0.07905(16) 0.1233(5) 0.3607(2) 0.0286(9) Uani 1 1 d .
H10A H 0.0995 0.0505 0.3377 0.043 Uiso 1 1 calc R
H10B H 0.0457 0.0497 0.3618 0.043 Uiso 1 1 calc R
H10C H 0.1076 0.1533 0.4085 0.043 Uiso 1 1 calc R
C11 C 0.11674(15) 0.5713(5) 0.44708(17) 0.0221(8) Uani 1 1 d .
C12 C 0.19866(15) 0.7693(6) 0.4614(2) 0.0303(9) Uani 1 1 d .
H12A H 0.2192 0.7003 0.5058 0.036 Uiso 1 1 calc R
H12B H 0.2082 0.9041 0.4708 0.036 Uiso 1 1 calc R
C13 C 0.22140(17) 0.7017(7) 0.4102(2) 0.0399(11) Uani 1 1 d .
H13A H 0.2649 0.7230 0.4288 0.060 Uiso 1 1 calc R
H13B H 0.2013 0.7703 0.3662 0.060 Uiso 1 1 calc R
H13C H 0.2131 0.5675 0.4018 0.060 Uiso 1 1 calc R
C14 C -0.20517(16) 0.6800(6) 0.1997(2) 0.0325(9) Uani 1 1 d .
H14A H -0.2243 0.6131 0.1552 0.049 Uiso 1 1 calc R
H14B H -0.1799 0.7808 0.1953 0.049 Uiso 1 1 calc R
H14C H -0.2362 0.7336 0.2120 0.049 Uiso 1 1 calc R
C15 C -0.08004(15) 0.2828(5) 0.29722(18) 0.0200(8) Uani 1 1 d .
H15A H -0.0907 0.2733 0.2461 0.024 Uiso 1 1 calc R
C16 C -0.12276(15) 0.1965(5) 0.3212(2) 0.0254(8) Uani 1 1 d .
H16A H -0.1594 0.1377 0.2856 0.030 Uiso 1 1 calc R
H16B H -0.1283 0.2581 0.3601 0.030 Uiso 1 1 calc R
C17 C -0.06410(15) 0.1026(5) 0.33751(18) 0.0231(8) Uani 1 1 d .
H17A H -0.0644 -0.0137 0.3118 0.028 Uiso 1 1 calc R
H17B H -0.0333 0.1068 0.3863 0.028 Uiso 1 1 calc R
S1' S 0.44756(4) 0.32843(13) 0.26265(5) 0.0214(2) Uani 1 1 d .
F1' F 0.65989(9) 0.9441(3) 0.59576(11) 0.0338(6) Uani 1 1 d .
F2' F 0.72210(9) 0.7791(3) 0.53479(11) 0.0344(6) Uani 1 1 d .
O1' O 0.49134(10) 0.2856(4) 0.23638(12) 0.0254(6) Uani 1 1 d .
O2' O 0.39709(11) 0.4425(4) 0.22089(12) 0.0264(6) Uani 1 1 d .
O3' O 0.34719(11) 0.4458(4) 0.32980(13) 0.0298(6) Uani 1 1 d .
O4' O 0.36516(10) 0.7398(3) 0.30277(13) 0.0250(6) Uani 1 1 d .
O5' O 0.44562(11) 0.7328(4) 0.46015(13) 0.0268(6) Uani 1 1 d .
O6' O 0.66509(11) 0.5544(4) 0.41618(13) 0.0291(6) Uani 1 1 d .
N1' N 0.54556(12) 0.4527(4) 0.37796(14) 0.0203(6) Uani 1 1 d .
C1' C 0.48380(15) 0.4529(5) 0.34502(18) 0.0213(8) Uani 1 1 d .
C2' C 0.44860(15) 0.5559(5) 0.36769(18) 0.0202(8) Uani 1 1 d .
C3' C 0.47553(16) 0.6594(5) 0.43284(18) 0.0222(8) Uani 1 1 d .
C4' C 0.54116(15) 0.6774(5) 0.46134(18) 0.0214(8) Uani 1 1 d .
C5' C 0.57017(16) 0.8016(5) 0.51793(18) 0.0238(8) Uani 1 1 d .
H5'A H 0.5479 0.8660 0.5386 0.029 Uiso 1 1 calc R
C6' C 0.62976(16) 0.8270(5) 0.54185(18) 0.0246(8) Uani 1 1 d .
C7' C 0.66229(15) 0.7438(5) 0.5099(2) 0.0246(8) Uani 1 1 d .
C8' C 0.63578(15) 0.6271(5) 0.45224(19) 0.0228(8) Uani 1 1 d .
C9' C 0.57372(15) 0.5839(5) 0.43077(17) 0.0198(7) Uani 1 1 d .
C10' C 0.42017(17) 0.1181(5) 0.2825(2) 0.0299(9) Uani 1 1 d .
H10D H 0.4002 0.0439 0.2398 0.045 Uiso 1 1 calc R
H10E H 0.3913 0.1473 0.3020 0.045 Uiso 1 1 calc R
H10F H 0.4537 0.0463 0.3166 0.045 Uiso 1 1 calc R
C11' C 0.38099(15) 0.5688(5) 0.33046(18) 0.0229(8) Uani 1 1 d .
C12' C 0.30102(15) 0.7734(6) 0.2649(2) 0.0317(10) Uani 1 1 d .
H12C H 0.2923 0.9073 0.2689 0.038 Uiso 1 1 calc R
H12D H 0.2789 0.6976 0.2857 0.038 Uiso 1 1 calc R
C13' C 0.28029(17) 0.7224(6) 0.1893(2) 0.0370(10) Uani 1 1 d .
H13D H 0.2371 0.7467 0.1644 0.055 Uiso 1 1 calc R
H13E H 0.2882 0.5892 0.1854 0.055 Uiso 1 1 calc R
H13F H 0.3021 0.7980 0.1688 0.055 Uiso 1 1 calc R
C14' C 0.70691(16) 0.6743(6) 0.4036(2) 0.0293(9) Uani 1 1 d .
H14D H 0.7253 0.6047 0.3776 0.044 Uiso 1 1 calc R
H14E H 0.7383 0.7160 0.4483 0.044 Uiso 1 1 calc R
H14F H 0.6855 0.7836 0.3764 0.044 Uiso 1 1 calc R
C15' C 0.57864(15) 0.2821(5) 0.37415(18) 0.0201(8) Uani 1 1 d .
H15B H 0.5886 0.2722 0.3330 0.024 Uiso 1 1 calc R
C16' C 0.62257(15) 0.1979(5) 0.44037(19) 0.0249(8) Uani 1 1 d .
H16C H 0.6285 0.2606 0.4846 0.030 Uiso 1 1 calc R
H16D H 0.6590 0.1389 0.4402 0.030 Uiso 1 1 calc R
C17' C 0.56323(15) 0.1034(5) 0.39963(18) 0.0226(8) Uani 1 1 d .
H17C H 0.5632 -0.0134 0.3743 0.027 Uiso 1 1 calc R
H17D H 0.5327 0.1083 0.4188 0.027 Uiso 1 1 calc R

loop_
_atom_site_aniso_label
_atom_site_aniso_U_11
_atom_site_aniso_U_22
_atom_site_aniso_U_33
_atom_site_aniso_U_23
_atom_site_aniso_U_13
_atom_site_aniso_U_12
S1 0.0233(4) 0.0168(5) 0.0249(5) 0.0003(4) 0.0104(4) 0.0011(4)
F1 0.0392(13) 0.0294(13) 0.0457(14) -0.0011(11) 0.0270(11) 0.0083(10)
F2 0.0211(11) 0.0400(14) 0.0388(13) 0.0030(11) 0.0130(10) 0.0049(10)
O1 0.0220(13) 0.0271(15) 0.0233(13) -0.0023(11) 0.0095(11) -0.0021(11)
O2 0.0214(12) 0.0222(14) 0.0320(14) -0.0015(12) 0.0120(11) -0.0025(10)
O3 0.0248(13) 0.0285(16) 0.0310(14) 0.0088(13) 0.0079(12) 0.0038(12)
O4 0.0197(12) 0.0188(14) 0.0320(14) 0.0009(11) 0.0074(11) -0.0032(10)
O5 0.0298(14) 0.0267(15) 0.0224(14) -0.0085(12) 0.0068(12) -0.0026(11)
O6 0.0268(13) 0.0266(15) 0.0277(14) -0.0010(12) 0.0017(11) 0.0054(11)
N1 0.0193(14) 0.0161(15) 0.0196(15) -0.0009(12) 0.0058(12) 0.0027(11)
C1 0.0233(17) 0.0097(17) 0.0229(18) 0.0050(14) 0.0078(15) -0.0004(14)
C2 0.0236(17) 0.0130(18) 0.0205(18) 0.0048(15) 0.0083(15) -0.0003(14)
C3 0.0275(18) 0.0142(18) 0.0250(19) 0.0026(16) 0.0110(16) -0.0023(15)
C4 0.0277(18) 0.0112(17) 0.0227(18) 0.0025(15) 0.0118(15) -0.0001(14)
C5 0.033(2) 0.0170(19) 0.0255(19) 0.0018(16) 0.0154(17) 0.0012(16)
C6 0.036(2) 0.0163(19) 0.034(2) 0.0013(17) 0.0252(18) 0.0017(16)
C7 0.0176(17) 0.0176(19) 0.034(2) 0.0049(16) 0.0106(16) 0.0033(14)
C8 0.0273(19) 0.0178(19) 0.0255(19) 0.0011(16) 0.0082(16) -0.0032(15)
C9 0.0276(18) 0.0130(18) 0.0245(19) 0.0044(15) 0.0121(16) -0.0013(15)
C10 0.0274(19) 0.021(2) 0.037(2) 0.0008(18) 0.0132(17) 0.0017(16)
C11 0.0247(18) 0.021(2) 0.0173(18) 0.0013(16) 0.0053(15) -0.0002(15)
C12 0.0190(18) 0.031(2) 0.035(2) -0.0053(18) 0.0053(17) -0.0078(16)
C13 0.026(2) 0.049(3) 0.044(3) -0.005(2) 0.0138(19) -0.008(2)
C14 0.0238(19) 0.040(3) 0.029(2) 0.009(2) 0.0069(17) 0.0027(18)
C15 0.0184(17) 0.0183(18) 0.0207(18) 0.0007(15) 0.0056(14) -0.0020(14)
C16 0.0229(18) 0.023(2) 0.030(2) -0.0010(17) 0.0107(16) -0.0026(15)
C17 0.0307(19) 0.0164(18) 0.0208(18) -0.0015(15) 0.0096(16) -0.0040(15)
S1' 0.0238(4) 0.0167(5) 0.0222(5) -0.0014(4) 0.0081(4) -0.0021(4)
F1' 0.0350(12) 0.0264(13) 0.0280(12) -0.0105(10) 0.0017(10) -0.0031(10)
F2' 0.0215(11) 0.0368(14) 0.0370(13) -0.0108(11) 0.0045(10) -0.0070(10)
O1' 0.0238(13) 0.0301(15) 0.0225(13) -0.0011(12) 0.0100(11) 0.0017(11)
O2' 0.0256(13) 0.0231(14) 0.0254(13) 0.0003(12) 0.0058(11) 0.0006(11)
O3' 0.0249(13) 0.0289(16) 0.0354(15) 0.0008(13) 0.0124(12) -0.0058(12)
O4' 0.0189(12) 0.0202(14) 0.0336(15) 0.0009(11) 0.0089(11) 0.0019(10)
O5' 0.0277(14) 0.0257(15) 0.0311(15) -0.0042(12) 0.0165(12) 0.0024(11)
O6' 0.0259(13) 0.0271(15) 0.0380(15) -0.0087(13) 0.0171(12) -0.0055(11)
N1' 0.0208(14) 0.0183(16) 0.0231(15) -0.0031(13) 0.0106(13) -0.0004(12)
C1' 0.0266(18) 0.0130(18) 0.0236(18) 0.0010(15) 0.0098(16) -0.0025(14)
C2' 0.0221(17) 0.0154(18) 0.0229(18) 0.0035(15) 0.0092(15) -0.0002(14)
C3' 0.0293(19) 0.0123(17) 0.0235(18) 0.0039(15) 0.0098(16) 0.0019(15)
C4' 0.0255(18) 0.0176(19) 0.0197(17) 0.0017(16) 0.0081(15) 0.0003(15)
C5' 0.0302(19) 0.0185(19) 0.0226(18) 0.0025(16) 0.0110(16) 0.0015(16)
C6' 0.0304(19) 0.0166(19) 0.0204(18) -0.0052(16) 0.0043(16) -0.0033(16)
C7' 0.0175(17) 0.0161(19) 0.032(2) -0.0002(16) 0.0022(16) -0.0004(14)
C8' 0.0240(18) 0.0170(19) 0.0258(19) 0.0025(15) 0.0088(16) -0.0003(15)
C9' 0.0247(18) 0.0140(18) 0.0210(18) 0.0055(15) 0.0099(15) 0.0030(14)
C10' 0.032(2) 0.023(2) 0.031(2) -0.0009(17) 0.0092(18) -0.0067(17)
C11' 0.0273(19) 0.020(2) 0.0231(18) 0.0017(16) 0.0126(16) 0.0008(16)
C12' 0.0145(18) 0.038(2) 0.039(2) 0.0051(19) 0.0070(17) 0.0080(16)
C13' 0.030(2) 0.042(3) 0.037(2) 0.000(2) 0.0114(19) -0.0045(19)
C14' 0.0256(19) 0.030(2) 0.034(2) 0.0013(19) 0.0145(17) -0.0034(17)
C15' 0.0206(17) 0.0166(18) 0.0230(19) -0.0020(15) 0.0090(15) 0.0010(14)
C16' 0.0241(18) 0.022(2) 0.0264(19) 0.0050(16) 0.0088(16) 0.0035(15)
C17' 0.0266(18) 0.0144(18) 0.0262(19) 0.0042(16) 0.0105(16) 0.0025(15)

loop_
_atom_type_symbol
_atom_type_description
_atom_type_scat_dispersion_real
_atom_type_scat_dispersion_imag
_atom_type_scat_source
C C 0.0033 0.0016 'International Tables Vol C Tables 4.2.6.8 and 6.1.1.4'
H H 0.0000 0.0000 'International Tables Vol C Tables 4.2.6.8 and 6.1.1.4'
N N 0.0061 0.0033 'International Tables Vol C Tables 4.2.6.8 and 6.1.1.4'
O O 0.0106 0.0060 'International Tables Vol C Tables 4.2.6.8 and 6.1.1.4'
F F 0.0171 0.0103 'International Tables Vol C Tables 4.2.6.8 and 6.1.1.4'
S S 0.1246 0.1234 'International Tables Vol C Tables 4.2.6.8 and 6.1.1.4'

loop_
_geom_angle_atom_site_label_1
_geom_angle_atom_site_label_2
_geom_angle_atom_site_label_3
_geom_angle
O2 S1 O1 118.49(15)
O2 S1 C10 107.90(17)
O1 S1 C10 109.65(17)
O2 S1 C1 104.44(15)
O1 S1 C1 109.17(15)
C10 S1 C1 106.48(17)
C11 O4 C12 115.2(3)
C8 O6 C14 115.9(3)
C1 N1 C9 117.2(3)
C1 N1 C15 120.0(3)
C9 N1 C15 119.7(3)
C2 C1 N1 124.0(3)
C2 C1 S1 118.2(3)
N1 C1 S1 117.6(2)
C1 C2 C3 120.8(3)
C1 C2 C11 124.6(3)
C3 C2 C11 114.5(3)
O5 C3 C2 123.5(3)
O5 C3 C4 122.3(3)
C2 C3 C4 114.0(3)
C9 C4 C5 120.9(3)
C9 C4 C3 120.8(3)
C5 C4 C3 118.2(3)
C6 C5 C4 118.4(3)
F1 C6 C5 121.0(3)
F1 C6 C7 117.6(3)
C5 C6 C7 121.3(3)
F2 C7 C6 119.4(3)
F2 C7 C8 118.4(3)
C6 C7 C8 122.2(3)
O6 C8 C7 123.2(3)
O6 C8 C9 119.4(3)
C7 C8 C9 117.4(3)
C4 C9 N1 120.3(3)
C4 C9 C8 119.2(3)
N1 C9 C8 120.5(3)
O3 C11 O4 125.7(3)
O3 C11 C2 124.5(3)
O4 C11 C2 109.7(3)
O4 C12 C13 111.4(3)
N1 C15 C16 118.8(3)
N1 C15 C17 117.8(3)
C16 C15 C17 60.1(2)
C15 C16 C17 60.8(2)
C16 C17 C15 59.2(2)
O2' S1' O1' 118.45(15)
O2' S1' C10' 108.21(17)
O1' S1' C10' 109.42(18)
O2' S1' C1' 105.04(16)
O1' S1' C1' 109.29(16)
C10' S1' C1' 105.66(17)
C11' O4' C12' 116.0(3)
C8' O6' C14' 117.7(3)
C1' N1' C9' 118.2(3)
C1' N1' C15' 119.0(3)
C9' N1' C15' 119.7(3)
C2' C1' N1' 123.2(3)
C2' C1' S1' 118.2(3)
N1' C1' S1' 118.3(3)
C1' C2' C3' 120.2(3)
C1' C2' C11' 124.6(3)
C3' C2' C11' 115.1(3)
O5' C3' C2' 122.7(3)
O5' C3' C4' 122.7(3)
C2' C3' C4' 114.6(3)
C9' C4' C5' 120.6(3)
C9' C4' C3' 120.8(3)
C5' C4' C3' 118.4(3)
C6' C5' C4' 118.9(4)
C5' C6' F1' 121.5(3)
C5' C6' C7' 121.4(3)
F1' C6' C7' 117.0(3)
F2' C7' C6' 119.0(3)
F2' C7' C8' 118.8(3)
C6' C7' C8' 122.2(3)
O6' C8' C7' 124.0(3)
O6' C8' C9' 119.2(3)
C7' C8' C9' 116.8(3)
C4' C9' N1' 120.3(3)
C4' C9' C8' 119.5(3)
N1' C9' C8' 120.1(3)
O3' C11' O4' 126.0(3)
O3' C11' C2' 124.2(3)
O4' C11' C2' 109.7(3)
O4' C12' C13' 110.4(3)
N1' C15' C16' 118.5(3)
N1' C15' C17' 117.0(3)
C16' C15' C17' 60.6(2)
C15' C16' C17' 59.9(2)
C15' C17' C16' 59.5(2)

loop_
_geom_bond_atom_site_label_1
_geom_bond_atom_site_label_2
_geom_bond_distance
S1 O2 1.433(3)
S1 O1 1.435(3)
S1 C10 1.758(4)
S1 C1 1.822(4)
F1 C6 1.354(4)
F2 C7 1.346(4)
O3 C11 1.193(4)
O4 C11 1.348(4)
O4 C12 1.456(4)
O5 C3 1.233(4)
O6 C8 1.366(4)
O6 C14 1.448(4)
N1 C1 1.378(4)
N1 C9 1.407(4)
N1 C15 1.468(4)
C1 C2 1.351(5)
C2 C3 1.451(5)
C2 C11 1.520(5)
C3 C4 1.476(5)
C4 C9 1.396(5)
C4 C5 1.407(5)
C5 C6 1.355(5)
C6 C7 1.373(5)
C7 C8 1.381(5)
C8 C9 1.417(5)
C12 C13 1.490(6)
C15 C16 1.477(5)
C15 C17 1.500(5)
C16 C17 1.490(5)
S1' O2' 1.433(3)
S1' O1' 1.434(3)
S1' C10' 1.765(4)
S1' C1' 1.818(4)
F1' C6' 1.354(4)
F2' C7' 1.358(4)
O3' C11' 1.203(4)
O4' C11' 1.338(4)
O4' C12' 1.453(4)
O5' C3' 1.225(4)
O6' C8' 1.352(4)
O6' C14' 1.443(4)
N1' C1' 1.375(4)
N1' C9' 1.396(4)
N1' C15' 1.483(4)
C1' C2' 1.365(5)
C2' C3' 1.453(5)
C2' C11' 1.510(5)
C3' C4' 1.468(5)
C4' C9' 1.391(5)
C4' C5' 1.416(5)
C5' C6' 1.342(5)
C6' C7' 1.378(5)
C7' C8' 1.390(5)
C8' C9' 1.427(5)
C12' C13' 1.503(6)
C15' C16' 1.487(5)
C15' C17' 1.493(5)
C16' C17' 1.503(5)

loop_
_cod_related_entry_id
_cod_related_entry_code
_cod_related_entry_database
1 28293258 ChemSpider
